data_4135517
loop_
_publ_author_name
'Li, Jun'
'Daniliuc, Constantin G.'
'Kartha, Kalathil K.'
'Fern\'andez, Gustavo'
'Kehr, Gerald'
'Erker, Gerhard'

_publ_section_title
;
 Introducing the Dihydro-1,3-azaboroles: Convenient Entry by a
 Three-Component Reaction, Synthetic and Photophysical Application
;
_journal_name_full 'Journal of the American Chemical Society'
_journal_paper_doi 10.1021/jacs.0c12236
_journal_year 2021
_chemical_formula_sum 'C41 H32 B F9 N2'
_chemical_formula_weight 734.49
_space_group_crystal_system monoclinic
_space_group_IT_number 14
_space_group_name_Hall '-P 2yn'
_space_group_name_H-M_alt 'P 1 21/n 1'
_atom_sites_solution_hydrogens mixed
_audit_creation_method 'APEX3 v2016.1-0'
_cell_angle_alpha 90
_cell_angle_beta 99.578(2)
_cell_angle_gamma 90
_cell_formula_units_Z 4
_cell_length_a 9.3001(3)
_cell_length_b 27.1592(10)
_cell_length_c 14.5554(5)
_cell_measurement_reflns_used 8132
_cell_measurement_temperature 173.(2)
_cell_measurement_theta_max 28.28
_cell_measurement_theta_min 4.08
_cell_volume 3625.2(2)
_computing_cell_refinement 'Collect (Nonius B.V., 1998)'
_computing_data_collection
;

Collect (Nonius B.V., 1998)
;
_computing_data_reduction 'Denzo-SMN (Otwinowski & Minor, 1997)'
_computing_molecular_graphics 'XP (Sheldrick, 2014)'
_computing_publication_material 'SHELXL-2014/7 (Sheldrick, 2014)'
_computing_structure_refinement 'SHELXL-2014/7 (Sheldrick, 2014)'
_computing_structure_solution 'SHELXL-2014/7 (Sheldrick, 2014)'
_diffrn_ambient_temperature 173.(2)
_diffrn_measured_fraction_theta_full 0.989
_diffrn_measured_fraction_theta_max 0.989
_diffrn_measurement_device_type 'rotating anode Nonius FR591'
_diffrn_measurement_method 'omega and phi scans'
_diffrn_radiation_monochromator 'Montel mirror'
_diffrn_radiation_type 'Mo K\a'
_diffrn_radiation_wavelength 0.71073
_diffrn_reflns_av_R_equivalents 0.0591
_diffrn_reflns_av_unetI/netI 0.0629
_diffrn_reflns_limit_h_max 11
_diffrn_reflns_limit_h_min -11
_diffrn_reflns_limit_k_max 31
_diffrn_reflns_limit_k_min -32
_diffrn_reflns_limit_l_max 17
_diffrn_reflns_limit_l_min -17
_diffrn_reflns_number 12024
_diffrn_reflns_theta_full 25.00
_diffrn_reflns_theta_max 25.00
_diffrn_reflns_theta_min 4.12
_diffrn_source 'Mo rotating anode'
_diffrn_source_type 'Mo rotating anode'
_exptl_absorpt_coefficient_mu 0.110
_exptl_absorpt_correction_T_max 1.00
_exptl_absorpt_correction_T_min 0.98
_exptl_absorpt_correction_type multi-scan
_exptl_absorpt_process_details 'Denzo (Otwinowski, Borek, Majewski & Minor, 2003)'
_exptl_crystal_colour colourless
_exptl_crystal_density_diffrn 1.346
_exptl_crystal_density_method 'not measured'
_exptl_crystal_description plate
_exptl_crystal_F_000 1512
_exptl_crystal_size_max 0.160
_exptl_crystal_size_mid 0.130
_exptl_crystal_size_min 0.030
_refine_diff_density_max 0.389
_refine_diff_density_min -0.262
_refine_ls_extinction_method none
_refine_ls_goodness_of_fit_ref 1.062
_refine_ls_hydrogen_treatment mixed
_refine_ls_matrix_type full
_refine_ls_number_parameters 514
_refine_ls_number_reflns 6305
_refine_ls_number_restraints 81
_refine_ls_restrained_S_all 1.111
_refine_ls_R_factor_all 0.1094
_refine_ls_R_factor_gt 0.0797
_refine_ls_shift/su_max 0.000
_refine_ls_shift/su_mean 0.000
_refine_ls_structure_factor_coef Fsqd
_refine_ls_weighting_details 'w=1/[\s^2^(Fo^2^)+(0.1054P)^2^+3.2647P] where P=(Fo^2^+2Fc^2^)/3'
_refine_ls_weighting_scheme calc
_refine_ls_wR_factor_gt 0.2019
_refine_ls_wR_factor_ref 0.2284
_reflns_number_gt 4455
_reflns_number_total 6305
_reflns_threshold_expression 'I > 2\s(I)'
_cod_data_source_file ja0c12236_si_004.cif
_cod_data_source_block erk9501
_cod_database_code 4135517

loop_
_space_group_symop_operation_xyz
'x, y, z'
'-x+1/2, y+1/2, -z+1/2'
'-x, -y, -z'
'x-1/2, -y-1/2, z-1/2'

loop_
_atom_site_type_symbol
_atom_site_label
_atom_site_fract_x
_atom_site_fract_y
_atom_site_fract_z
_atom_site_U_iso_or_equiv
_atom_site_adp_type
_atom_site_calc_flag
_atom_site_refinement_flags_adp
_atom_site_refinement_flags_occupancy
_atom_site_refinement_flags_posn
_atom_site_occupancy
_atom_site_disorder_assembly
_atom_site_disorder_group
C C1 0.4178(4) 0.39982(12) 0.7115(2) 0.0379(8) Uani d . . . 1.0 . .
N N1 0.3023(4) 0.29459(11) 0.5568(2) 0.0470(8) Uani d . . . 1.0 . .
H H1 0.229(5) 0.3103(16) 0.530(3) 0.062(13) Uiso d . . . 1.0 . .
N N2 0.5343(3) 0.38255(10) 0.77089(18) 0.0364(6) Uani d . . . 1.0 . .
C C2 0.3424(4) 0.36935(12) 0.6420(2) 0.0377(8) Uani d . . . 1.0 . .
C C3 0.3850(4) 0.32018(12) 0.6287(2) 0.0368(7) Uani d . . . 1.0 . .
C C4 0.5825(4) 0.33483(12) 0.7668(2) 0.0379(8) Uani d . . . 1.0 . .
H H4 0.6633 0.3243 0.8112 0.046 Uiso calc U . R 1.0 . .
C C11 0.3717(4) 0.45189(13) 0.7223(2) 0.0465(9) Uani d . . . 1.0 . .
C C12 0.2385(5) 0.46188(16) 0.7505(3) 0.0579(11) Uani d . . . 1.0 . .
H H12 0.1786 0.4353 0.7636 0.069 Uiso calc U . R 1.0 . .
C C13 0.1923(7) 0.5095(2) 0.7596(3) 0.0819(17) Uani d . . . 1.0 . .
H H13 0.1011 0.5155 0.7787 0.098 Uiso calc U . R 1.0 . .
C C14 0.2766(7) 0.5476(2) 0.7415(4) 0.0887(19) Uani d U . . 1.0 . .
H H14 0.245 0.5804 0.7491 0.106 Uiso calc U . R 1.0 . .
C C15 0.4069(7) 0.53951(17) 0.7124(4) 0.0879(18) Uani d . . . 1.0 . .
H H15 0.4643 0.5666 0.6986 0.105 Uiso calc U . R 1.0 . .
C C16 0.4564(5) 0.49086(14) 0.7027(3) 0.0635(12) Uani d . . . 1.0 . .
H H16 0.5472 0.4851 0.6828 0.076 Uiso calc U . R 1.0 . .
C C21 0.2131(4) 0.39053(12) 0.5795(2) 0.0418(8) Uani d . . . 1.0 . .
C C22 0.2295(5) 0.42619(13) 0.5137(3) 0.0516(9) Uani d . . . 1.0 . .
H H22 0.3242 0.4367 0.506 0.062 Uiso calc U . R 1.0 . .
C C23 0.1069(6) 0.44657(16) 0.4589(3) 0.0653(12) Uani d . . . 1.0 . .
H H23 0.118 0.4708 0.4136 0.078 Uiso calc U . R 1.0 . .
C C24 -0.0305(6) 0.43151(18) 0.4704(3) 0.0687(13) Uani d . . . 1.0 . .
H H24 -0.1138 0.4461 0.434 0.082 Uiso calc U . R 1.0 . .
C C25 -0.0480(5) 0.39603(17) 0.5332(3) 0.0641(12) Uani d . . . 1.0 . .
H H25 -0.143 0.3853 0.5399 0.077 Uiso calc U . R 1.0 . .
C C26 0.0734(4) 0.37565(15) 0.5872(3) 0.0524(9) Uani d . . . 1.0 . .
H H26 0.0607 0.3507 0.631 0.063 Uiso calc U . R 1.0 . .
B B1 0.5143(4) 0.29951(14) 0.6964(3) 0.0381(9) Uani d . . . 1.0 . .
C C31 0.5738(3) 0.24443(12) 0.7001(2) 0.0353(7) Uani d . . . 1.0 . .
C C32 0.5200(4) 0.20769(12) 0.7538(2) 0.0367(7) Uani d . . . 1.0 . .
C C33 0.5596(4) 0.15871(13) 0.7511(2) 0.0427(8) Uani d . . . 1.0 . .
H H33 0.5209 0.1352 0.7887 0.051 Uiso calc U . R 1.0 . .
C C34 0.6559(4) 0.14418(13) 0.6936(2) 0.0427(8) Uani d . . . 1.0 . .
C C35 0.7228(4) 0.17946(13) 0.6458(2) 0.0416(8) Uani d . . . 1.0 . .
H H35 0.7954 0.1701 0.6103 0.05 Uiso calc U . R 1.0 . .
C C36 0.6828(4) 0.22843(12) 0.6504(2) 0.0366(7) Uani d . . . 1.0 . .
C C37 0.4248(4) 0.22128(14) 0.8251(3) 0.0483(9) Uani d . . . 1.0 . .
F F1 0.3247(2) 0.25501(8) 0.79807(17) 0.0608(6) Uani d . . . 1.0 . .
F F2 0.5064(3) 0.23848(12) 0.90215(16) 0.0812(9) Uani d . . . 1.0 . .
F F3 0.3526(3) 0.18218(9) 0.85012(18) 0.0725(8) Uani d . . . 1.0 . .
C C38 0.6856(5) 0.09100(15) 0.6810(3) 0.0606(11) Uani d . . D 1.0 . .
F F4 0.6646(14) 0.0620(2) 0.7464(7) 0.084(3) Uani d U P D 0.597(19) A 1
F F5 0.8163(10) 0.0833(5) 0.6598(8) 0.066(3) Uani d U P D 0.597(19) A 1
F F6 0.5926(11) 0.0732(3) 0.6015(8) 0.099(3) Uani d U P D 0.597(19) A 1
F F4A 0.741(2) 0.0718(6) 0.7697(8) 0.096(4) Uani d U P D 0.403(19) A 2
F F5A 0.7866(16) 0.0799(7) 0.6332(11) 0.062(3) Uani d U P D 0.403(19) A 2
F F6A 0.5700(10) 0.0659(4) 0.6549(15) 0.097(4) Uani d U P D 0.403(19) A 2
C C39 0.7743(4) 0.26427(14) 0.6069(3) 0.0460(9) Uani d . . . 1.0 . .
F F7 0.8832(3) 0.28102(12) 0.66954(19) 0.0863(9) Uani d . . . 1.0 . .
F F8 0.7031(3) 0.30406(8) 0.57014(17) 0.0626(6) Uani d . . . 1.0 . .
F F9 0.8323(3) 0.24440(10) 0.53843(19) 0.0820(9) Uani d . . . 1.0 . .
C C41 0.3554(4) 0.25307(13) 0.5111(2) 0.0437(8) Uani d . . . 1.0 . .
C C42 0.3174(4) 0.20526(14) 0.5338(3) 0.0492(9) Uani d . . . 1.0 . .
C C43 0.3775(4) 0.16609(15) 0.4929(3) 0.0604(11) Uani d . . . 1.0 . .
H H43 0.3547 0.1334 0.5086 0.073 Uiso calc U . R 1.0 . .
C C44 0.4697(5) 0.1739(2) 0.4297(3) 0.0721(14) Uani d . . . 1.0 . .
H H44 0.5144 0.1466 0.4047 0.086 Uiso calc U . R 1.0 . .
C C45 0.4978(5) 0.2211(2) 0.4024(3) 0.0681(13) Uani d . . . 1.0 . .
H H45 0.5574 0.2259 0.3561 0.082 Uiso calc U . R 1.0 . .
C C46 0.4405(4) 0.26157(16) 0.4415(3) 0.0553(10) Uani d . . . 1.0 . .
C C47 0.2069(5) 0.19583(16) 0.5966(3) 0.0619(11) Uani d . . . 1.0 . .
H H47A 0.1091 0.1945 0.5592 0.093 Uiso calc U . R 1.0 . .
H H47B 0.2112 0.2224 0.6424 0.093 Uiso calc U . R 1.0 . .
H H47C 0.2286 0.1644 0.6289 0.093 Uiso calc U . R 1.0 . .
C C48 0.4634(5) 0.31319(19) 0.4087(3) 0.0752(14) Uani d . . . 1.0 . .
H H48A 0.5437 0.3134 0.3728 0.113 Uiso calc U . R 1.0 . .
H H48B 0.4873 0.335 0.4628 0.113 Uiso calc U . R 1.0 . .
H H48C 0.374 0.3248 0.3693 0.113 Uiso calc U . R 1.0 . .
C C51 0.6097(4) 0.41323(12) 0.8457(2) 0.0385(8) Uani d . . . 1.0 . .
C C52 0.5476(4) 0.41851(13) 0.9267(2) 0.0462(9) Uani d . . . 1.0 . .
C C53 0.6230(5) 0.44762(15) 0.9967(3) 0.0594(11) Uani d . . . 1.0 . .
H H53 0.5839 0.4524 1.0523 0.071 Uiso calc U . R 1.0 . .
C C54 0.7526(6) 0.46980(15) 0.9880(3) 0.0693(13) Uani d . . . 1.0 . .
H H54 0.8008 0.4902 1.0366 0.083 Uiso calc U . R 1.0 . .
C C55 0.8127(5) 0.46253(13) 0.9088(3) 0.0548(10) Uani d . . . 1.0 . .
H H55 0.9038 0.4773 0.9041 0.066 Uiso calc U . R 1.0 . .
C C56 0.7420(4) 0.43386(12) 0.8354(2) 0.0434(8) Uani d . . . 1.0 . .
C C57 0.4102(5) 0.39225(18) 0.9387(3) 0.0634(11) Uani d . . . 1.0 . .
H H57A 0.4204 0.379 1.0021 0.095 Uiso calc U . R 1.0 . .
H H57B 0.3922 0.3652 0.8937 0.095 Uiso calc U . R 1.0 . .
H H57C 0.3282 0.4154 0.9282 0.095 Uiso calc U . R 1.0 . .
C C58 0.8095(4) 0.42549(16) 0.7492(3) 0.0575(10) Uani d . . . 1.0 . .
H H58A 0.8598 0.3937 0.754 0.086 Uiso calc U . R 1.0 . .
H H58B 0.8796 0.4518 0.7436 0.086 Uiso calc U . R 1.0 . .
H H58C 0.7329 0.4256 0.6942 0.086 Uiso calc U . R 1.0 . .

loop_
_atom_site_aniso_label
_atom_site_aniso_U_11
_atom_site_aniso_U_22
_atom_site_aniso_U_33
_atom_site_aniso_U_12
_atom_site_aniso_U_13
_atom_site_aniso_U_23
C1 0.0414(19) 0.0373(18) 0.0353(17) 0.0017(15) 0.0075(14) -0.0007(14)
N1 0.0450(18) 0.0391(17) 0.0525(19) 0.0084(14) -0.0048(15) -0.0096(14)
N2 0.0383(15) 0.0338(15) 0.0364(15) 0.0016(12) 0.0046(12) -0.0019(12)
C2 0.0369(18) 0.0347(18) 0.0424(18) 0.0019(14) 0.0093(14) 0.0020(14)
C3 0.0399(18) 0.0328(17) 0.0387(17) -0.0033(14) 0.0092(14) -0.0015(14)
C4 0.0366(18) 0.0347(18) 0.0427(18) 0.0034(14) 0.0072(14) -0.0009(14)
C11 0.051(2) 0.042(2) 0.0415(19) 0.0087(17) -0.0083(16) -0.0046(15)
C12 0.063(3) 0.060(2) 0.047(2) 0.023(2) -0.0013(18) -0.0105(18)
C13 0.104(4) 0.075(3) 0.058(3) 0.048(3) -0.013(3) -0.020(2)
C14 0.104(4) 0.060(3) 0.082(3) 0.036(3) -0.043(3) -0.024(3)
C15 0.097(4) 0.044(3) 0.101(4) -0.009(3) -0.048(3) 0.003(2)
C16 0.065(3) 0.037(2) 0.079(3) 0.0006(19) -0.015(2) 0.0059(19)
C21 0.047(2) 0.0349(18) 0.0420(18) 0.0046(15) 0.0043(15) -0.0047(15)
C22 0.068(3) 0.041(2) 0.045(2) 0.0066(19) 0.0075(18) 0.0004(16)
C23 0.096(4) 0.053(3) 0.045(2) 0.017(2) 0.005(2) 0.0030(19)
C24 0.073(3) 0.067(3) 0.058(3) 0.027(2) -0.015(2) -0.014(2)
C25 0.045(2) 0.067(3) 0.074(3) 0.011(2) -0.008(2) -0.014(2)
C26 0.049(2) 0.047(2) 0.059(2) 0.0047(18) 0.0035(18) -0.0027(18)
B1 0.040(2) 0.036(2) 0.041(2) 0.0012(16) 0.0116(16) -0.0019(16)
C31 0.0341(17) 0.0346(17) 0.0373(17) 0.0010(14) 0.0058(13) -0.0018(14)
C32 0.0359(18) 0.0374(18) 0.0381(17) 0.0024(14) 0.0102(14) -0.0025(14)
C33 0.046(2) 0.0380(19) 0.0464(19) 0.0006(15) 0.0147(16) 0.0041(15)
C34 0.045(2) 0.0359(18) 0.049(2) 0.0043(16) 0.0113(16) -0.0033(15)
C35 0.0375(18) 0.044(2) 0.0464(19) 0.0029(15) 0.0174(15) -0.0051(16)
C36 0.0378(18) 0.0365(18) 0.0368(17) 0.0010(14) 0.0101(14) -0.0007(14)
C37 0.045(2) 0.050(2) 0.056(2) 0.0032(18) 0.0239(18) 0.0032(18)
F1 0.0561(14) 0.0552(14) 0.0797(16) 0.0156(11) 0.0368(12) 0.0056(11)
F2 0.0694(17) 0.128(2) 0.0507(14) 0.0021(16) 0.0220(13) -0.0243(15)
F3 0.0789(17) 0.0570(15) 0.0964(18) 0.0034(13) 0.0580(15) 0.0122(13)
C38 0.066(3) 0.043(2) 0.079(3) 0.010(2) 0.030(2) 0.002(2)
F4 0.129(6) 0.035(3) 0.105(5) 0.003(3) 0.068(5) 0.013(3)
F5 0.078(4) 0.053(4) 0.072(5) 0.029(3) 0.025(4) -0.001(4)
F6 0.125(5) 0.047(3) 0.108(6) 0.023(3) -0.034(4) -0.031(3)
F4A 0.131(8) 0.063(6) 0.109(6) 0.043(6) 0.063(6) 0.024(5)
F5A 0.089(7) 0.044(4) 0.061(6) 0.010(5) 0.037(5) -0.003(5)
F6A 0.083(5) 0.056(5) 0.157(10) -0.020(4) 0.033(6) -0.026(6)
C39 0.045(2) 0.044(2) 0.052(2) -0.0031(17) 0.0162(17) 0.0021(17)
F7 0.0635(16) 0.108(2) 0.0811(18) -0.0451(16) -0.0047(14) 0.0292(16)
F8 0.0646(15) 0.0510(13) 0.0773(15) 0.0016(11) 0.0267(12) 0.0200(11)
F9 0.101(2) 0.0713(17) 0.0930(19) 0.0023(15) 0.0720(17) 0.0057(14)
C41 0.0376(18) 0.045(2) 0.046(2) 0.0027(16) 0.0009(15) -0.0092(16)
C42 0.043(2) 0.045(2) 0.056(2) -0.0005(17) -0.0044(17) -0.0101(17)
C43 0.053(2) 0.041(2) 0.079(3) 0.0043(18) -0.011(2) -0.018(2)
C44 0.058(3) 0.083(4) 0.071(3) 0.016(2) -0.003(2) -0.037(3)
C45 0.056(3) 0.101(4) 0.047(2) 0.005(3) 0.0069(19) -0.018(2)
C46 0.052(2) 0.066(3) 0.047(2) 0.003(2) 0.0023(18) -0.0039(19)
C47 0.051(2) 0.056(2) 0.078(3) -0.007(2) 0.006(2) 0.001(2)
C48 0.074(3) 0.087(4) 0.064(3) -0.005(3) 0.009(2) 0.022(3)
C51 0.046(2) 0.0302(17) 0.0383(18) 0.0047(15) 0.0036(15) -0.0009(14)
C52 0.054(2) 0.041(2) 0.0423(19) 0.0141(17) 0.0047(16) 0.0012(16)
C53 0.082(3) 0.053(2) 0.041(2) 0.024(2) 0.003(2) -0.0071(18)
C54 0.101(4) 0.038(2) 0.059(3) 0.004(2) -0.017(3) -0.0094(19)
C55 0.061(2) 0.0334(19) 0.062(3) -0.0093(18) -0.013(2) 0.0045(18)
C56 0.046(2) 0.0313(18) 0.051(2) 0.0009(15) 0.0034(16) 0.0060(15)
C57 0.063(3) 0.079(3) 0.052(2) 0.015(2) 0.020(2) 0.009(2)
C58 0.050(2) 0.061(3) 0.064(3) -0.002(2) 0.0159(19) 0.011(2)

loop_
_atom_type_symbol
_atom_type_description
_atom_type_scat_dispersion_real
_atom_type_scat_dispersion_imag
_atom_type_scat_source
C C 0.0033 0.0016 'International Tables Vol C Tables 4.2.6.8 and 6.1.1.4'
H H 0.0000 0.0000 'International Tables Vol C Tables 4.2.6.8 and 6.1.1.4'
B B 0.0013 0.0007 'International Tables Vol C Tables 4.2.6.8 and 6.1.1.4'
N N 0.0061 0.0033 'International Tables Vol C Tables 4.2.6.8 and 6.1.1.4'
F F 0.0171 0.0103 'International Tables Vol C Tables 4.2.6.8 and 6.1.1.4'

loop_
_geom_angle_atom_site_label_1
_geom_angle_atom_site_label_2
_geom_angle_atom_site_label_3
_geom_angle_site_symmetry_1
_geom_angle_site_symmetry_3
_geom_angle
_geom_angle_publ_flag
N2 C1 C2 . . 120.5(3) ?
N2 C1 C11 . . 118.3(3) ?
C2 C1 C11 . . 121.1(3) ?
C3 N1 C41 . . 123.7(3) ?
C3 N1 H1 . . 113.(3) ?
C41 N1 H1 . . 120.(3) ?
C1 N2 C4 . . 122.1(3) ?
C1 N2 C51 . . 121.0(3) ?
C4 N2 C51 . . 116.9(3) ?
C1 C2 C3 . . 122.5(3) ?
C1 C2 C21 . . 117.8(3) ?
C3 C2 C21 . . 119.6(3) ?
N1 C3 C2 . . 116.5(3) ?
N1 C3 B1 . . 125.7(3) ?
C2 C3 B1 . . 117.8(3) ?
N2 C4 B1 . . 122.7(3) ?
N2 C4 H4 . . 118.7 ?
B1 C4 H4 . . 118.7 ?
C16 C11 C12 . . 118.5(4) ?
C16 C11 C1 . . 121.5(4) ?
C12 C11 C1 . . 120.0(4) ?
C13 C12 C11 . . 121.2(5) ?
C13 C12 H12 . . 119.4 ?
C11 C12 H12 . . 119.4 ?
C14 C13 C12 . . 120.1(5) ?
C14 C13 H13 . . 120.0 ?
C12 C13 H13 . . 120.0 ?
C13 C14 C15 . . 120.6(5) ?
C13 C14 H14 . . 119.7 ?
C15 C14 H14 . . 119.7 ?
C14 C15 C16 . . 120.1(5) ?
C14 C15 H15 . . 119.9 ?
C16 C15 H15 . . 119.9 ?
C11 C16 C15 . . 119.4(5) ?
C11 C16 H16 . . 120.3 ?
C15 C16 H16 . . 120.3 ?
C26 C21 C22 . . 118.2(4) ?
C26 C21 C2 . . 120.6(3) ?
C22 C21 C2 . . 121.2(3) ?
C21 C22 C23 . . 119.9(4) ?
C21 C22 H22 . . 120.0 ?
C23 C22 H22 . . 120.0 ?
C24 C23 C22 . . 120.0(4) ?
C24 C23 H23 . . 120.0 ?
C22 C23 H23 . . 120.0 ?
C25 C24 C23 . . 120.7(4) ?
C25 C24 H24 . . 119.6 ?
C23 C24 H24 . . 119.6 ?
C24 C25 C26 . . 119.3(4) ?
C24 C25 H25 . . 120.3 ?
C26 C25 H25 . . 120.3 ?
C25 C26 C21 . . 121.8(4) ?
C25 C26 H26 . . 119.1 ?
C21 C26 H26 . . 119.1 ?
C4 B1 C3 . . 114.3(3) ?
C4 B1 C31 . . 118.9(3) ?
C3 B1 C31 . . 126.7(3) ?
C36 C31 C32 . . 114.8(3) ?
C36 C31 B1 . . 123.3(3) ?
C32 C31 B1 . . 122.0(3) ?
C33 C32 C31 . . 123.0(3) ?
C33 C32 C37 . . 116.2(3) ?
C31 C32 C37 . . 120.6(3) ?
C34 C33 C32 . . 119.6(3) ?
C34 C33 H33 . . 120.2 ?
C32 C33 H33 . . 120.2 ?
C33 C34 C35 . . 119.7(3) ?
C33 C34 C38 . . 120.3(3) ?
C35 C34 C38 . . 120.0(3) ?
C36 C35 C34 . . 119.4(3) ?
C36 C35 H35 . . 120.3 ?
C34 C35 H35 . . 120.3 ?
C35 C36 C31 . . 122.9(3) ?
C35 C36 C39 . . 115.2(3) ?
C31 C36 C39 . . 121.6(3) ?
F1 C37 F2 . . 106.4(3) ?
F1 C37 F3 . . 105.7(3) ?
F2 C37 F3 . . 106.9(3) ?
F1 C37 C32 . . 115.4(3) ?
F2 C37 C32 . . 110.2(3) ?
F3 C37 C32 . . 111.7(3) ?
F6A C38 F5A . . 111.4(9) ?
F4 C38 F5 . . 109.7(7) ?
F6A C38 F4A . . 103.7(8) ?
F5A C38 F4A . . 102.7(9) ?
F4 C38 F6 . . 104.6(5) ?
F5 C38 F6 . . 102.5(6) ?
F4 C38 C34 . . 117.0(5) ?
F6A C38 C34 . . 113.1(6) ?
F5A C38 C34 . . 117.3(9) ?
F5 C38 C34 . . 112.3(7) ?
F4A C38 C34 . . 107.1(7) ?
F6 C38 C34 . . 109.4(4) ?
F9 C39 F7 . . 107.3(3) ?
F9 C39 F8 . . 105.4(3) ?
F7 C39 F8 . . 105.6(3) ?
F9 C39 C36 . . 112.6(3) ?
F7 C39 C36 . . 110.7(3) ?
F8 C39 C36 . . 114.7(3) ?
C42 C41 C46 . . 121.2(3) ?
C42 C41 N1 . . 119.9(3) ?
C46 C41 N1 . . 118.9(3) ?
C43 C42 C41 . . 118.4(4) ?
C43 C42 C47 . . 119.7(4) ?
C41 C42 C47 . . 121.7(3) ?
C44 C43 C42 . . 120.8(4) ?
C44 C43 H43 . . 119.6 ?
C42 C43 H43 . . 119.6 ?
C43 C44 C45 . . 120.3(4) ?
C43 C44 H44 . . 119.8 ?
C45 C44 H44 . . 119.8 ?
C44 C45 C46 . . 121.0(4) ?
C44 C45 H45 . . 119.5 ?
C46 C45 H45 . . 119.5 ?
C45 C46 C41 . . 117.9(4) ?
C45 C46 C48 . . 121.6(4) ?
C41 C46 C48 . . 120.5(4) ?
C42 C47 H47A . . 109.5 ?
C42 C47 H47B . . 109.5 ?
H47A C47 H47B . . 109.5 ?
C42 C47 H47C . . 109.5 ?
H47A C47 H47C . . 109.5 ?
H47B C47 H47C . . 109.5 ?
C46 C48 H48A . . 109.5 ?
C46 C48 H48B . . 109.5 ?
H48A C48 H48B . . 109.5 ?
C46 C48 H48C . . 109.5 ?
H48A C48 H48C . . 109.5 ?
H48B C48 H48C . . 109.5 ?
C56 C51 C52 . . 123.1(3) ?
C56 C51 N2 . . 118.6(3) ?
C52 C51 N2 . . 118.2(3) ?
C53 C52 C51 . . 116.6(4) ?
C53 C52 C57 . . 121.6(4) ?
C51 C52 C57 . . 121.8(3) ?
C54 C53 C52 . . 121.9(4) ?
C54 C53 H53 . . 119.1 ?
C52 C53 H53 . . 119.1 ?
C53 C54 C55 . . 120.0(4) ?
C53 C54 H54 . . 120.0 ?
C55 C54 H54 . . 120.0 ?
C54 C55 C56 . . 121.1(4) ?
C54 C55 H55 . . 119.5 ?
C56 C55 H55 . . 119.5 ?
C51 C56 C55 . . 117.3(4) ?
C51 C56 C58 . . 121.9(3) ?
C55 C56 C58 . . 120.8(4) ?
C52 C57 H57A . . 109.5 ?
C52 C57 H57B . . 109.5 ?
H57A C57 H57B . . 109.5 ?
C52 C57 H57C . . 109.5 ?
H57A C57 H57C . . 109.5 ?
H57B C57 H57C . . 109.5 ?
C56 C58 H58A . . 109.5 ?
C56 C58 H58B . . 109.5 ?
H58A C58 H58B . . 109.5 ?
C56 C58 H58C . . 109.5 ?
H58A C58 H58C . . 109.5 ?
H58B C58 H58C . . 109.5 ?

loop_
_geom_bond_atom_site_label_1
_geom_bond_atom_site_label_2
_geom_bond_site_symmetry_2
_geom_bond_distance
_geom_bond_publ_flag
C1 N2 . 1.353(4) ?
C1 C2 . 1.402(5) ?
C1 C11 . 1.493(5) ?
N1 C3 . 1.379(4) ?
N1 C41 . 1.438(4) ?
N1 H1 . 0.84(4) ?
N2 C4 . 1.376(4) ?
N2 C51 . 1.455(4) ?
C2 C3 . 1.416(5) ?
C2 C21 . 1.496(5) ?
C3 B1 . 1.530(5) ?
C4 B1 . 1.468(5) ?
C4 H4 . 0.95 ?
C11 C16 . 1.377(6) ?
C11 C12 . 1.395(6) ?
C12 C13 . 1.376(6) ?
C12 H12 . 0.95 ?
C13 C14 . 1.351(8) ?
C13 H13 . 0.95 ?
C14 C15 . 1.367(9) ?
C14 H14 . 0.95 ?
C15 C16 . 1.414(6) ?
C15 H15 . 0.95 ?
C16 H16 . 0.95 ?
C21 C26 . 1.384(5) ?
C21 C22 . 1.388(5) ?
C22 C23 . 1.393(6) ?
C22 H22 . 0.95 ?
C23 C24 . 1.378(7) ?
C23 H23 . 0.95 ?
C24 C25 . 1.357(7) ?
C24 H24 . 0.95 ?
C25 C26 . 1.380(6) ?
C25 H25 . 0.95 ?
C26 H26 . 0.95 ?
B1 C31 . 1.593(5) ?
C31 C36 . 1.407(4) ?
C31 C32 . 1.410(5) ?
C32 C33 . 1.383(5) ?
C32 C37 . 1.517(5) ?
C33 C34 . 1.381(5) ?
C33 H33 . 0.95 ?
C34 C35 . 1.390(5) ?
C34 C38 . 1.487(5) ?
C35 C36 . 1.386(5) ?
C35 H35 . 0.95 ?
C36 C39 . 1.501(5) ?
C37 F1 . 1.318(4) ?
C37 F2 . 1.331(5) ?
C37 F3 . 1.339(4) ?
C38 F4 . 1.275(7) ?
C38 F6A . 1.277(9) ?
C38 F5A . 1.295(11) ?
C38 F5 . 1.320(8) ?
C38 F4A . 1.409(10) ?
C38 F6 . 1.409(7) ?
C39 F9 . 1.325(4) ?
C39 F7 . 1.326(4) ?
C39 F8 . 1.332(4) ?
C41 C42 . 1.400(5) ?
C41 C46 . 1.405(5) ?
C42 C43 . 1.382(5) ?
C42 C47 . 1.506(6) ?
C43 C44 . 1.374(7) ?
C43 H43 . 0.95 ?
C44 C45 . 1.380(7) ?
C44 H44 . 0.95 ?
C45 C46 . 1.385(6) ?
C45 H45 . 0.95 ?
C46 C48 . 1.507(6) ?
C47 H47A . 0.98 ?
C47 H47B . 0.98 ?
C47 H47C . 0.98 ?
C48 H48A . 0.98 ?
C48 H48B . 0.98 ?
C48 H48C . 0.98 ?
C51 C56 . 1.383(5) ?
C51 C52 . 1.405(5) ?
C52 C53 . 1.384(5) ?
C52 C57 . 1.499(6) ?
C53 C54 . 1.372(7) ?
C53 H53 . 0.95 ?
C54 C55 . 1.376(7) ?
C54 H54 . 0.95 ?
C55 C56 . 1.395(5) ?
C55 H55 . 0.95 ?
C56 C58 . 1.510(5) ?
C57 H57A . 0.98 ?
C57 H57B . 0.98 ?
C57 H57C . 0.98 ?
C58 H58A . 0.98 ?
C58 H58B . 0.98 ?
C58 H58C . 0.98 ?

loop_
_geom_torsion_atom_site_label_1
_geom_torsion_atom_site_label_2
_geom_torsion_atom_site_label_3
_geom_torsion_atom_site_label_4
_geom_torsion_site_symmetry_1
_geom_torsion_site_symmetry_2
_geom_torsion_site_symmetry_3
_geom_torsion_site_symmetry_4
_geom_torsion
_geom_torsion_publ_flag
C2 C1 N2 C4 . . . . -0.8(5) ?
C11 C1 N2 C4 . . . . 178.9(3) ?
C2 C1 N2 C51 . . . . -177.5(3) ?
C11 C1 N2 C51 . . . . 2.2(4) ?
N2 C1 C2 C3 . . . . -1.6(5) ?
C11 C1 C2 C3 . . . . 178.7(3) ?
N2 C1 C2 C21 . . . . 179.1(3) ?
C11 C1 C2 C21 . . . . -0.6(5) ?
C41 N1 C3 C2 . . . . 156.2(3) ?
C41 N1 C3 B1 . . . . -25.9(5) ?
C1 C2 C3 N1 . . . . -179.1(3) ?
C21 C2 C3 N1 . . . . 0.2(5) ?
C1 C2 C3 B1 . . . . 2.9(5) ?
C21 C2 C3 B1 . . . . -177.8(3) ?
C1 N2 C4 B1 . . . . 1.7(5) ?
C51 N2 C4 B1 . . . . 178.5(3) ?
N2 C1 C11 C16 . . . . 68.7(4) ?
C2 C1 C11 C16 . . . . -111.6(4) ?
N2 C1 C11 C12 . . . . -113.0(4) ?
C2 C1 C11 C12 . . . . 66.7(4) ?
C16 C11 C12 C13 . . . . -0.6(6) ?
C1 C11 C12 C13 . . . . -179.0(3) ?
C11 C12 C13 C14 . . . . -0.2(6) ?
C12 C13 C14 C15 . . . . 1.2(7) ?
C13 C14 C15 C16 . . . . -1.3(7) ?
C12 C11 C16 C15 . . . . 0.5(6) ?
C1 C11 C16 C15 . . . . 178.9(4) ?
C14 C15 C16 C11 . . . . 0.4(7) ?
C1 C2 C21 C26 . . . . -108.4(4) ?
C3 C2 C21 C26 . . . . 72.3(4) ?
C1 C2 C21 C22 . . . . 70.3(4) ?
C3 C2 C21 C22 . . . . -109.0(4) ?
C26 C21 C22 C23 . . . . 1.1(5) ?
C2 C21 C22 C23 . . . . -177.6(3) ?
C21 C22 C23 C24 . . . . 0.4(6) ?
C22 C23 C24 C25 . . . . -1.6(6) ?
C23 C24 C25 C26 . . . . 1.3(6) ?
C24 C25 C26 C21 . . . . 0.2(6) ?
C22 C21 C26 C25 . . . . -1.5(6) ?
C2 C21 C26 C25 . . . . 177.3(3) ?
N2 C4 B1 C3 . . . . -0.3(5) ?
N2 C4 B1 C31 . . . . -177.4(3) ?
N1 C3 B1 C4 . . . . -179.7(3) ?
C2 C3 B1 C4 . . . . -1.9(4) ?
N1 C3 B1 C31 . . . . -2.9(5) ?
C2 C3 B1 C31 . . . . 175.0(3) ?
C4 B1 C31 C36 . . . . -92.4(4) ?
C3 B1 C31 C36 . . . . 90.9(4) ?
C4 B1 C31 C32 . . . . 87.8(4) ?
C3 B1 C31 C32 . . . . -88.9(4) ?
C36 C31 C32 C33 . . . . -6.2(5) ?
B1 C31 C32 C33 . . . . 173.6(3) ?
C36 C31 C32 C37 . . . . 168.1(3) ?
B1 C31 C32 C37 . . . . -12.1(5) ?
C31 C32 C33 C34 . . . . -0.2(5) ?
C37 C32 C33 C34 . . . . -174.7(3) ?
C32 C33 C34 C35 . . . . 6.2(5) ?
C32 C33 C34 C38 . . . . -172.5(4) ?
C33 C34 C35 C36 . . . . -5.4(5) ?
C38 C34 C35 C36 . . . . 173.3(3) ?
C34 C35 C36 C31 . . . . -1.5(5) ?
C34 C35 C36 C39 . . . . 172.5(3) ?
C32 C31 C36 C35 . . . . 7.0(5) ?
B1 C31 C36 C35 . . . . -172.8(3) ?
C32 C31 C36 C39 . . . . -166.6(3) ?
B1 C31 C36 C39 . . . . 13.6(5) ?
C33 C32 C37 F1 . . . . -143.2(3) ?
C31 C32 C37 F1 . . . . 42.2(5) ?
C33 C32 C37 F2 . . . . 96.2(4) ?
C31 C32 C37 F2 . . . . -78.4(4) ?
C33 C32 C37 F3 . . . . -22.4(5) ?
C31 C32 C37 F3 . . . . 162.9(3) ?
C33 C34 C38 F4 . . . . -24.6(9) ?
C35 C34 C38 F4 . . . . 156.7(8) ?
C33 C34 C38 F6A . . . . 54.5(11) ?
C35 C34 C38 F6A . . . . -124.2(11) ?
C33 C34 C38 F5A . . . . -173.8(9) ?
C35 C34 C38 F5A . . . . 7.5(11) ?
C33 C34 C38 F5 . . . . -152.8(7) ?
C35 C34 C38 F5 . . . . 28.5(8) ?
C33 C34 C38 F4A . . . . -59.1(9) ?
C35 C34 C38 F4A . . . . 122.2(9) ?
C33 C34 C38 F6 . . . . 94.1(8) ?
C35 C34 C38 F6 . . . . -84.6(8) ?
C35 C36 C39 F9 . . . . 28.0(5) ?
C31 C36 C39 F9 . . . . -158.0(3) ?
C35 C36 C39 F7 . . . . -92.1(4) ?
C31 C36 C39 F7 . . . . 81.9(4) ?
C35 C36 C39 F8 . . . . 148.5(3) ?
C31 C36 C39 F8 . . . . -37.4(5) ?
C3 N1 C41 C42 . . . . 101.4(4) ?
C3 N1 C41 C46 . . . . -81.0(5) ?
C46 C41 C42 C43 . . . . 6.5(5) ?
N1 C41 C42 C43 . . . . -176.1(3) ?
C46 C41 C42 C47 . . . . -169.9(4) ?
N1 C41 C42 C47 . . . . 7.6(5) ?
C41 C42 C43 C44 . . . . -1.5(6) ?
C47 C42 C43 C44 . . . . 174.9(4) ?
C42 C43 C44 C45 . . . . -3.4(6) ?
C43 C44 C45 C46 . . . . 3.5(7) ?
C44 C45 C46 C41 . . . . 1.3(6) ?
C44 C45 C46 C48 . . . . -176.6(4) ?
C42 C41 C46 C45 . . . . -6.3(6) ?
N1 C41 C46 C45 . . . . 176.2(3) ?
C42 C41 C46 C48 . . . . 171.6(4) ?
N1 C41 C46 C48 . . . . -5.9(5) ?
C1 N2 C51 C56 . . . . -103.6(4) ?
C4 N2 C51 C56 . . . . 79.5(4) ?
C1 N2 C51 C52 . . . . 79.4(4) ?
C4 N2 C51 C52 . . . . -97.5(4) ?
C56 C51 C52 C53 . . . . 2.6(5) ?
N2 C51 C52 C53 . . . . 179.5(3) ?
C56 C51 C52 C57 . . . . -174.8(3) ?
N2 C51 C52 C57 . . . . 2.0(5) ?
C51 C52 C53 C54 . . . . -0.7(5) ?
C57 C52 C53 C54 . . . . 176.7(4) ?
C52 C53 C54 C55 . . . . -1.4(6) ?
C53 C54 C55 C56 . . . . 1.8(6) ?
C52 C51 C56 C55 . . . . -2.3(5) ?
N2 C51 C56 C55 . . . . -179.1(3) ?
C52 C51 C56 C58 . . . . 177.0(3) ?
N2 C51 C56 C58 . . . . 0.1(5) ?
C54 C55 C56 C51 . . . . 0.1(5) ?
C54 C55 C56 C58 . . . . -179.2(4) ?
